data_2015373
loop_
_publ_author_name
'Graham Smith'
'Urs D. Wermuth'
'Jonathan M. White '

_publ_section_title
;
 Brucine salts of <small>L</small>-\a-hydroxy acids: brucinium hydrogen
 (<i>S</i>)-malate pentahydrate and anhydrous brucinium hydrogen
 (2<i>R</i>,3<i>R</i>)-tartrate at 130K
;
_journal_coeditor_code GZ3010
_journal_issue 6
_journal_name_full 'Acta Crystallographica Section C'
_journal_page_first o353
_journal_page_last o357
_journal_paper_doi 10.1107/S0108270106017288
_journal_volume 62
_journal_year 2006
_chemical_formula_iupac 'C23 H27 N2 O4 +, C4 H5 O6 -'
_chemical_formula_moiety 'C23 H27 N2 O4 +, C4 H5 O6 -'
_chemical_formula_sum 'C27 H32 N2 O10'
_chemical_formula_weight 544.55
_chemical_melting_point 523.0(6)
_chemical_name_common 'brucinium hydrogen L-tartrate'
_chemical_name_systematic
;
2,3-dimethoxy-10-oxostrychnidinium hydrogen 2(R),3(R)-tartrate
;
_space_group_IT_number 19
_symmetry_cell_setting orthorhombic
_symmetry_space_group_name_Hall 'P 2ac 2ab'
_symmetry_space_group_name_H-M 'P 21 21 21'
_atom_sites_solution_hydrogens geom
_atom_sites_solution_primary direct
_atom_sites_solution_secondary difmap
_audit_creation_method 'SHELXL97 (Sheldrick, 1997)'
_cell_angle_alpha 90.00
_cell_angle_beta 90.00
_cell_angle_gamma 90.00
_cell_formula_units_Z 4
_cell_length_a 12.2719(7)
_cell_length_b 13.5151(8)
_cell_length_c 14.3814(9)
_cell_measurement_reflns_used 4092
_cell_measurement_temperature 130(2)
_cell_measurement_theta_max 23.97
_cell_measurement_theta_min 2.65
_cell_volume 2385.2(2)
_computing_cell_refinement SMART
_computing_data_collection 'SMART (Bruker, 2000)'
_computing_data_reduction 'SAINT (Bruker, 1999)'
_computing_molecular_graphics 'PLATON (Spek, 2003)'
_computing_publication_material PLATON
_computing_structure_refinement 'SHELXL97 (Sheldrick, 1997) in WinGX'
_computing_structure_solution 'SHELXS97 (Sheldrick, 1997) in WinGX (Farrugia, 1999)'
_diffrn_ambient_temperature 130(2)
_diffrn_measured_fraction_theta_full 0.994
_diffrn_measured_fraction_theta_max 0.994
_diffrn_measurement_device_type 'Bruker CCD area-detector diffractometer'
_diffrn_measurement_method '\f and \w scans'
_diffrn_radiation_monochromator 'graphite '
_diffrn_radiation_source 'sealed tube'
_diffrn_radiation_type ' MoK\a'
_diffrn_radiation_wavelength 0.71073
_diffrn_reflns_av_R_equivalents 0.0472
_diffrn_reflns_av_sigmaI/netI 0.0664
_diffrn_reflns_limit_h_max 15
_diffrn_reflns_limit_h_min -12
_diffrn_reflns_limit_k_max 17
_diffrn_reflns_limit_k_min -17
_diffrn_reflns_limit_l_max 15
_diffrn_reflns_limit_l_min -18
_diffrn_reflns_number 15054
_diffrn_reflns_theta_full 27.53
_diffrn_reflns_theta_max 27.53
_diffrn_reflns_theta_min 2.07
_diffrn_standards_decay_% 0.0
_exptl_absorpt_coefficient_mu 0.116
_exptl_absorpt_correction_type none
_exptl_crystal_colour colourless
_exptl_crystal_density_diffrn 1.516
_exptl_crystal_density_method 'not measured'
_exptl_crystal_description block
_exptl_crystal_F_000 1152
_exptl_crystal_size_max 0.45
_exptl_crystal_size_mid 0.25
_exptl_crystal_size_min 0.20
_refine_diff_density_max 0.244
_refine_diff_density_min -0.219
_refine_ls_extinction_method none
_refine_ls_goodness_of_fit_ref 0.911
_refine_ls_hydrogen_treatment mixed
_refine_ls_matrix_type full
_refine_ls_number_parameters 368
_refine_ls_number_reflns 3088
_refine_ls_number_restraints 0
_refine_ls_restrained_S_all 0.911
_refine_ls_R_factor_all 0.0499
_refine_ls_R_factor_gt 0.0395
_refine_ls_shift/su_max 0.001
_refine_ls_shift/su_mean 0.000
_refine_ls_structure_factor_coef Fsqd
_refine_ls_weighting_details 'calc w=1/[\s^2^(Fo^2^)+(0.0258P)^2^] where P=(Fo^2^+2Fc^2^)/3'
_refine_ls_weighting_scheme calc
_refine_ls_wR_factor_gt 0.0686
_refine_ls_wR_factor_ref 0.0709
_reflns_number_gt 2514
_reflns_number_total 3088
_reflns_threshold_expression I>2\s(I)
_cod_data_source_file gz3010.cif
_cod_data_source_block II
_cod_depositor_comments
;
The following automatic conversions were performed:

'_chemical_melting_point' value '522.4--523.6' was changed to
'523.0(6)' - the average value was taken and precision was estimated.

Automatic conversion script
Id: cif_fix_values 1646 2011-03-28 12:23:43Z adriana 

The following automatic conversions were performed:

'_chemical_melting_point' value '522.4--523.6' was changed to
'523.0(6)' - the average value was taken and precision was estimated.

Automatic conversion script
Id: cif_fix_values 1715 2011-07-08 13:25:40Z adriana 
;
_cod_original_sg_symbol_Hall 'P2ac 2ab'
_cod_database_code 2015373
_cod_database_fobs_code 2015373

loop_
_symmetry_equiv_pos_as_xyz
'x, y, z'
'-x+1/2, -y, z+1/2'
'x+1/2, -y+1/2, -z'
'-x, y+1/2, -z+1/2'

loop_
_atom_site_aniso_label
_atom_site_aniso_U_11
_atom_site_aniso_U_22
_atom_site_aniso_U_33
_atom_site_aniso_U_12
_atom_site_aniso_U_13
_atom_site_aniso_U_23
O11T 0.0199(8) 0.0396(9) 0.0234(8) -0.0014(6) 0.0037(6) -0.0041(7)
O12T 0.0333(9) 0.0412(9) 0.0209(8) 0.0037(7) -0.0007(6) -0.0079(7)
O21T 0.0274(9) 0.0432(9) 0.0160(8) 0.0040(7) 0.0003(6) -0.0029(7)
O31T 0.0491(10) 0.0261(8) 0.0219(9) -0.0014(7) 0.0109(7) 0.0036(7)
O41T 0.0319(9) 0.0220(8) 0.0256(9) 0.0049(6) 0.0043(7) -0.0025(6)
O42T 0.0290(8) 0.0268(8) 0.0367(9) -0.0018(7) 0.0044(7) 0.0019(7)
C1T 0.0259(12) 0.0199(10) 0.0200(11) -0.0029(9) 0.0012(9) -0.0005(8)
C2T 0.0235(11) 0.0254(11) 0.0182(11) -0.0021(9) 0.0006(8) 0.0006(9)
C3T 0.0297(12) 0.0211(10) 0.0174(11) -0.0007(9) -0.0005(9) -0.0010(9)
C4T 0.0267(12) 0.0251(11) 0.0168(11) 0.0027(9) -0.0102(9) 0.0010(9)
O2 0.0136(7) 0.0325(8) 0.0184(7) 0.0017(6) -0.0017(5) -0.0005(6)
O3 0.0157(7) 0.0354(8) 0.0136(7) 0.0031(6) 0.0022(5) 0.0003(6)
O24 0.0194(7) 0.0244(7) 0.0169(7) 0.0032(6) 0.0013(6) 0.0012(6)
O25 0.0247(8) 0.0367(8) 0.0160(8) -0.0026(6) -0.0017(6) 0.0031(6)
N9 0.0153(8) 0.0191(8) 0.0141(8) -0.0015(7) 0.0003(6) 0.0020(7)
N19 0.0174(9) 0.0210(9) 0.0134(9) 0.0006(7) 0.0004(7) 0.0020(7)
C1 0.0176(10) 0.0167(10) 0.0180(10) -0.0005(8) -0.0037(8) 0.0017(8)
C2 0.0149(10) 0.0149(10) 0.0202(11) 0.0004(7) -0.0002(8) -0.0008(8)
C3 0.0229(11) 0.0169(10) 0.0153(10) 0.0001(8) 0.0017(8) -0.0015(8)
C4 0.0192(10) 0.0205(10) 0.0132(10) 0.0003(8) -0.0011(8) 0.0015(8)
C5 0.0169(10) 0.0117(9) 0.0194(10) 0.0011(8) 0.0001(8) 0.0009(8)
C6 0.0187(10) 0.0137(9) 0.0148(10) -0.0019(8) 0.0002(8) -0.0003(8)
C7 0.0154(10) 0.0158(9) 0.0156(10) -0.0012(8) 0.0022(7) -0.0008(8)
C8 0.0182(10) 0.0160(9) 0.0116(9) 0.0040(8) 0.0016(7) 0.0012(8)
C10 0.0219(11) 0.0165(9) 0.0157(10) 0.0020(8) -0.0012(8) 0.0024(8)
C11 0.0146(10) 0.0208(10) 0.0208(11) 0.0002(8) -0.0039(8) -0.0006(9)
C12 0.0170(10) 0.0183(10) 0.0189(11) -0.0020(8) -0.0015(8) -0.0017(8)
C13 0.0161(10) 0.0157(9) 0.0157(10) 0.0009(8) 0.0004(8) -0.0020(8)
C14 0.0186(11) 0.0145(9) 0.0208(11) -0.0025(8) -0.0006(8) 0.0007(8)
C15 0.0192(11) 0.0165(10) 0.0180(11) 0.0006(8) -0.0021(8) 0.0018(8)
C16 0.0165(10) 0.0198(10) 0.0124(10) 0.0033(8) 0.0020(8) -0.0009(8)
C17 0.0180(10) 0.0171(10) 0.0144(10) -0.0022(8) -0.0016(8) 0.0001(8)
C18 0.0257(11) 0.0171(10) 0.0176(11) 0.0002(8) 0.0003(8) -0.0022(8)
C20 0.0208(11) 0.0226(10) 0.0155(11) 0.0006(8) 0.0047(8) 0.0019(8)
C21 0.0213(12) 0.0163(10) 0.0157(10) -0.0029(8) 0.0022(8) 0.0052(8)
C22 0.0253(12) 0.0224(10) 0.0149(11) -0.0025(9) 0.0045(8) 0.0033(8)
C23 0.0169(11) 0.0328(12) 0.0209(11) 0.0003(9) 0.0049(8) 0.0028(9)
C25 0.0164(11) 0.0314(11) 0.0220(11) 0.0009(9) -0.0042(8) -0.0021(10)
C26 0.0240(12) 0.0376(12) 0.0143(10) 0.0035(9) 0.0013(8) 0.0026(10)

loop_
_atom_site_type_symbol
_atom_site_label
_atom_site_fract_x
_atom_site_fract_y
_atom_site_fract_z
_atom_site_U_iso_or_equiv
_atom_site_thermal_displace_type
_atom_site_occupancy
O O11T 0.20311(11) 0.87831(10) 0.59809(9) 0.0276(5) Uani 1.000
O O12T 0.32175(11) 0.89712(11) 0.71420(10) 0.0318(5) Uani 1.000
O O21T 0.35075(12) 0.79171(11) 0.48663(9) 0.0289(5) Uani 1.000
O O31T 0.41522(13) 0.68629(10) 0.65222(11) 0.0324(5) Uani 1.000
O O41T 0.57614(11) 0.65356(10) 0.53827(10) 0.0265(5) Uani 1.000
O O42T 0.62478(11) 0.81248(10) 0.52828(10) 0.0308(5) Uani 1.000
C C1T 0.29873(16) 0.87445(14) 0.63389(13) 0.0219(6) Uani 1.000
C C2T 0.38948(15) 0.83956(14) 0.56842(13) 0.0224(6) Uani 1.000
C C3T 0.46886(16) 0.77278(14) 0.62095(14) 0.0227(6) Uani 1.000
C C4T 0.56454(16) 0.74840(15) 0.55777(14) 0.0229(7) Uani 1.000
O O2 0.89613(10) 0.60666(9) -0.04769(9) 0.0215(4) Uani 1.000
O O3 0.78668(10) 0.63333(10) -0.19918(8) 0.0216(4) Uani 1.000
O O24 0.18898(10) 0.60648(9) 0.12600(9) 0.0202(4) Uani 1.000
O O25 0.37561(10) 0.65377(10) -0.15612(9) 0.0258(5) Uani 1.000
N N9 0.44948(12) 0.65298(11) -0.01072(10) 0.0162(5) Uani 1.000
N N19 0.52969(13) 0.60273(11) 0.29886(11) 0.0173(5) Uani 1.000
C C1 0.73230(14) 0.61302(13) 0.04751(13) 0.0174(6) Uani 1.000
C C2 0.78570(14) 0.61606(13) -0.03691(13) 0.0167(6) Uani 1.000
C C3 0.72579(15) 0.63132(13) -0.11936(13) 0.0184(6) Uani 1.000
C C4 0.61416(15) 0.64446(13) -0.11761(12) 0.0176(6) Uani 1.000
C C5 0.56242(14) 0.64219(12) -0.03121(13) 0.0160(6) Uani 1.000
C C6 0.62003(15) 0.62646(13) 0.04969(12) 0.0157(6) Uani 1.000
C C7 0.54687(14) 0.63432(13) 0.13353(12) 0.0156(6) Uani 1.000
C C8 0.43118(14) 0.63133(13) 0.08910(12) 0.0153(5) Uani 1.000
C C10 0.36525(15) 0.64392(13) -0.07155(13) 0.0180(6) Uani 1.000
C C11 0.25541(14) 0.62223(13) -0.02726(13) 0.0187(6) Uani 1.000
C C12 0.25361(15) 0.55382(13) 0.05908(13) 0.0181(6) Uani 1.000
C C13 0.36965(15) 0.53302(13) 0.09238(13) 0.0158(6) Uani 1.000
C C14 0.38522(15) 0.47764(13) 0.18471(13) 0.0180(6) Uani 1.000
C C15 0.50837(15) 0.45736(13) 0.19249(14) 0.0179(6) Uani 1.000
C C16 0.56691(15) 0.55471(13) 0.20753(12) 0.0162(6) Uani 1.000
C C17 0.56577(15) 0.73029(13) 0.18874(12) 0.0165(6) Uani 1.000
C C18 0.50801(16) 0.71061(13) 0.27978(13) 0.0201(6) Uani 1.000
C C20 0.43353(15) 0.55163(14) 0.34309(13) 0.0196(6) Uani 1.000
C C21 0.34706(15) 0.53348(13) 0.27118(13) 0.0178(6) Uani 1.000
C C22 0.24538(16) 0.56396(14) 0.28213(13) 0.0209(6) Uani 1.000
C C23 0.16108(15) 0.55040(15) 0.20745(14) 0.0235(7) Uani 1.000
C C25 0.95864(15) 0.59697(15) 0.03671(14) 0.0233(6) Uani 1.000
C C26 0.72647(16) 0.64363(16) -0.28402(13) 0.0253(7) Uani 1.000
H H2T 0.430900 0.899600 0.548200 0.0270 Uiso 1.000
H H3T 0.496800 0.809600 0.676300 0.0270 Uiso 1.000
H H21T 0.288(2) 0.760(2) 0.5054(19) 0.077(10) Uiso 1.000
H H31T 0.398(2) 0.6981(19) 0.710(2) 0.072(9) Uiso 1.000
H H41T 0.6385(18) 0.6495(18) 0.4954(17) 0.063(8) Uiso 1.000
H H1 0.771000 0.600700 0.102400 0.0210 Uiso 1.000
H H4 0.574800 0.654500 -0.172100 0.0210 Uiso 1.000
H H8 0.385000 0.684600 0.117000 0.0180 Uiso 1.000
H H11A 0.208000 0.592200 -0.075300 0.0220 Uiso 1.000
H H11B 0.222000 0.686200 -0.009400 0.0220 Uiso 1.000
H H12 0.216900 0.490100 0.042900 0.0220 Uiso 1.000
H H13 0.403600 0.490300 0.043500 0.0190 Uiso 1.000
H H14 0.345800 0.413000 0.181300 0.0220 Uiso 1.000
H H15A 0.522800 0.412200 0.245300 0.0210 Uiso 1.000
H H15B 0.535000 0.425500 0.134800 0.0210 Uiso 1.000
H H16 0.647000 0.541600 0.211400 0.0190 Uiso 1.000
H H17A 0.644500 0.742300 0.198700 0.0200 Uiso 1.000
H H17B 0.533700 0.788000 0.156300 0.0200 Uiso 1.000
H H18A 0.537900 0.752700 0.330000 0.0240 Uiso 1.000
H H18B 0.428900 0.723400 0.274000 0.0240 Uiso 1.000
H H19 0.5913(15) 0.6029(13) 0.3391(13) 0.020(5) Uiso 1.000
H H20A 0.457100 0.487900 0.370400 0.0240 Uiso 1.000
H H20B 0.403700 0.593400 0.393600 0.0240 Uiso 1.000
H H22 0.224800 0.594600 0.337500 0.0250 Uiso 1.000
H H23A 0.155700 0.479400 0.191100 0.0280 Uiso 1.000
H H23B 0.089100 0.572200 0.230900 0.0280 Uiso 1.000
H H25A 0.940400 0.534200 0.067100 0.0350 Uiso 1.000
H H25B 0.941400 0.652000 0.078600 0.0350 Uiso 1.000
H H25C 1.036500 0.598100 0.021800 0.0350 Uiso 1.000
H H26A 0.688900 0.707600 -0.284400 0.0380 Uiso 1.000
H H26B 0.672800 0.590200 -0.288700 0.0380 Uiso 1.000
H H26C 0.776600 0.640100 -0.337000 0.0380 Uiso 1.000

loop_
_atom_type_symbol
_atom_type_description
_atom_type_scat_dispersion_real
_atom_type_scat_dispersion_imag
_atom_type_scat_source
C C 0.0033 0.0016 'International Tables Vol C Tables 4.2.6.8 and 6.1.1.4'
H H 0.0000 0.0000 'International Tables Vol C Tables 4.2.6.8 and 6.1.1.4'
N N 0.0061 0.0033 'International Tables Vol C Tables 4.2.6.8 and 6.1.1.4'
O O 0.0106 0.0060 'International Tables Vol C Tables 4.2.6.8 and 6.1.1.4'

loop_
_geom_angle_atom_site_label_1
_geom_angle_atom_site_label_2
_geom_angle_atom_site_label_3
_geom_angle
_geom_angle_publ_flag
C2T O21T H21T 104.4(17) no
C3T O31T H31T 105.3(17) no
C4T O41T H41T 105.7(14) no
C2 O2 C25 116.07(14) no
C12 O24 C23 114.62(13) no
C3 O3 C26 115.73(14) no
C5 N9 C8 109.12(14) no
C5 N9 C10 126.68(15) no
C8 N9 C10 119.35(15) no
C18 N19 C20 112.44(14) no
C16 N19 C20 113.59(14) no
C16 N19 C18 107.81(14) no
C20 N19 H19 111.5(11) no
C18 N19 H19 104.4(11) no
C16 N19 H19 106.6(11) no
O12T C1T C2T 119.17(17) no
O11T C1T C2T 115.51(16) no
O11T C1T O12T 125.31(18) no
O21T C2T C3T 110.67(15) no
C1T C2T C3T 109.95(15) no
O21T C2T C1T 113.87(15) no
O31T C3T C2T 110.40(16) no
C2T C3T C4T 108.96(16) no
O31T C3T C4T 111.72(16) no
O41T C4T C3T 114.88(17) no
O41T C4T O42T 123.53(18) no
O42T C4T C3T 121.59(18) no
C3T C2T H2T 107.39 no
C1T C2T H2T 107.34 no
O21T C2T H2T 107.32 no
C4T C3T H3T 108.59 no
C2T C3T H3T 108.57 no
O31T C3T H3T 108.53 no
C2 C1 C6 119.11(17) no
O2 C2 C1 124.50(16) no
C1 C2 C3 119.76(16) no
O2 C2 C3 115.73(16) no
C2 C3 C4 121.36(17) no
O3 C3 C4 123.61(16) no
O3 C3 C2 115.03(16) no
C3 C4 C5 117.68(16) no
N9 C5 C4 128.65(16) no
N9 C5 C6 109.90(16) no
C4 C5 C6 121.44(16) no
C5 C6 C7 111.04(16) no
C1 C6 C5 120.64(17) no
C1 C6 C7 128.15(16) no
C6 C7 C8 102.30(14) no
C6 C7 C16 114.22(15) no
C6 C7 C17 112.49(14) no
C16 C7 C17 102.08(14) no
C8 C7 C17 111.78(14) no
C8 C7 C16 114.38(14) no
C7 C8 C13 117.39(15) no
N9 C8 C13 106.04(14) no
N9 C8 C7 104.72(13) no
O25 C10 N9 123.22(17) no
O25 C10 C11 121.81(16) no
N9 C10 C11 114.97(16) no
C10 C11 C12 117.65(15) no
C11 C12 C13 110.35(15) no
O24 C12 C11 104.44(14) no
O24 C12 C13 113.31(15) no
C8 C13 C12 106.90(14) no
C8 C13 C14 112.87(15) no
C12 C13 C14 118.45(15) no
C15 C14 C21 109.24(15) no
C13 C14 C15 105.76(15) no
C13 C14 C21 115.13(15) no
C14 C15 C16 108.74(14) no
N19 C16 C7 104.45(14) no
N19 C16 C15 110.39(14) no
C7 C16 C15 115.75(15) no
C7 C17 C18 103.17(14) no
N19 C18 C17 104.18(14) no
N19 C20 C21 109.71(15) no
C14 C21 C22 122.65(17) no
C14 C21 C20 115.12(15) no
C20 C21 C22 122.23(17) no
C21 C22 C23 121.75(17) no
O24 C23 C22 110.76(15) no
C2 C1 H1 120.48 no
C6 C1 H1 120.40 no
C3 C4 H4 121.16 no
C5 C4 H4 121.16 no
N9 C8 H8 109.41 no
C7 C8 H8 109.47 no
C13 C8 H8 109.47 no
C10 C11 H11A 107.93 no
C10 C11 H11B 107.91 no
C12 C11 H11A 107.84 no
C12 C11 H11B 107.90 no
H11A C11 H11B 107.18 no
O24 C12 H12 109.52 no
C11 C12 H12 109.53 no
C13 C12 H12 109.54 no
C8 C13 H13 105.91 no
C12 C13 H13 105.90 no
C14 C13 H13 105.92 no
C13 C14 H14 108.85 no
C15 C14 H14 108.84 no
C21 C14 H14 108.85 no
C14 C15 H15A 109.93 no
C14 C15 H15B 109.90 no
C16 C15 H15A 109.94 no
C16 C15 H15B 109.93 no
H15A C15 H15B 108.39 no
N19 C16 H16 108.65 no
C7 C16 H16 108.70 no
C15 C16 H16 108.67 no
C7 C17 H17A 111.10 no
C7 C17 H17B 111.16 no
C18 C17 H17A 111.16 no
C18 C17 H17B 111.10 no
H17A C17 H17B 109.08 no
N19 C18 H18A 110.96 no
N19 C18 H18B 110.94 no
C17 C18 H18A 110.91 no
C17 C18 H18B 110.88 no
H18A C18 H18B 108.93 no
N19 C20 H20A 109.71 no
N19 C20 H20B 109.73 no
C21 C20 H20A 109.73 no
C21 C20 H20B 109.70 no
H20A C20 H20B 108.24 no
C21 C22 H22 119.11 no
C23 C22 H22 119.15 no
O24 C23 H23A 109.48 no
O24 C23 H23B 109.47 no
C22 C23 H23A 109.50 no
C22 C23 H23B 109.54 no
H23A C23 H23B 108.04 no
O2 C25 H25A 109.42 no
O2 C25 H25B 109.49 no
O2 C25 H25C 109.47 no
H25A C25 H25B 109.47 no
H25A C25 H25C 109.51 no
H25B C25 H25C 109.47 no
O3 C26 H26A 109.45 no
O3 C26 H26B 109.48 no
O3 C26 H26C 109.47 no
H26A C26 H26B 109.49 no
H26A C26 H26C 109.50 no
H26B C26 H26C 109.43 no

loop_
_geom_bond_atom_site_label_1
_geom_bond_atom_site_label_2
_geom_bond_distance
_geom_bond_publ_flag
O11T C1T 1.282(2) no
O12T C1T 1.228(2) no
O21T C2T 1.424(2) no
O31T C3T 1.415(2) no
O41T C4T 1.320(2) no
O42T C4T 1.215(2) no
O21T H21T 0.92(3) no
O31T H31T 0.87(3) no
O41T H41T 0.98(2) no
O2 C2 1.370(2) no
O2 C25 1.442(2) no
O24 C12 1.436(2) no
O24 C23 1.437(2) no
O25 C10 1.230(2) no
O3 C26 1.433(2) no
O3 C3 1.370(2) no
N9 C5 1.424(2) no
N9 C8 1.482(2) no
N9 C10 1.360(2) no
N19 C20 1.508(2) no
N19 C16 1.535(2) no
N19 C18 1.507(2) no
N19 H19 0.952(19) no
C1T C2T 1.533(3) no
C2T C3T 1.528(3) no
C3T C4T 1.521(3) no
C2T H2T 1.0007 no
C3T H3T 0.9994 no
C1 C6 1.390(3) no
C1 C2 1.380(3) no
C2 C3 1.410(3) no
C3 C4 1.382(3) no
C4 C5 1.396(3) no
C5 C6 1.378(3) no
C6 C7 1.507(2) no
C7 C16 1.533(2) no
C7 C17 1.538(2) no
C7 C8 1.557(2) no
C8 C13 1.529(2) no
C10 C11 1.519(3) no
C11 C12 1.548(3) no
C12 C13 1.528(3) no
C13 C14 1.536(3) no
C14 C21 1.528(3) no
C14 C15 1.540(3) no
C15 C16 1.515(3) no
C17 C18 1.512(3) no
C20 C21 1.502(3) no
C21 C22 1.323(3) no
C22 C23 1.502(3) no
C1 H1 0.9300 no
C4 H4 0.9300 no
C8 H8 1.0002 no
C11 H11A 0.9902 no
C11 H11B 0.9907 no
C12 H12 0.9994 no
C13 H13 1.0005 no
C14 H14 0.9998 no
C15 H15A 0.9903 no
C15 H15B 0.9902 no
C16 H16 1.0002 no
C17 H17A 0.9901 no
C17 H17B 0.9904 no
C18 H18A 0.9898 no
C18 H18B 0.9896 no
C20 H20A 0.9898 no
C20 H20B 0.9901 no
C22 H22 0.9300 no
C23 H23A 0.9902 no
C23 H23B 0.9904 no
C25 H25A 0.9802 no
C25 H25B 0.9802 no
C25 H25C 0.9794 no
C26 H26A 0.9798 no
C26 H26B 0.9797 no
C26 H26C 0.9804 no

loop_
_geom_hbond_atom_site_label_D
_geom_hbond_atom_site_label_H
_geom_hbond_atom_site_label_A
_geom_hbond_site_symmetry_A
_geom_hbond_distance_DH
_geom_hbond_distance_HA
_geom_hbond_distance_DA
_geom_hbond_angle_DHA
_geom_hbond_publ_flag
N19 H19 O11T 3_566 0.952(19) 1.662(19) 2.606(2) 170.4(17) yes
O21T H21T O11T . 0.92(3) 2.33(3) 2.687(2) 102.8(19) yes
O21T H21T O42T 3_466 0.92(3) 2.28(3) 3.118(2) 151(2) yes
O31T H31T O25 1_556 0.87(3) 2.04(3) 2.833(2) 152(2) yes
O41T H41T O11T 3_566 0.98(2) 1.61(2) 2.5415(19) 157(2) yes
C4 H4 O25 . 0.93 2.46 2.982(2) 116 no
C15 H15A O3 2_665 0.99 2.55 3.202(2) 124 no
C16 H16 O12T 3_566 1.00 2.54 3.387(2) 143 no
C20 H20A O2 2_665 0.99 2.50 3.378(2) 147 no
C23 H23A O31T 2_564 0.99 2.47 3.426(2) 163 no
C25 H25A O41T 2_664 0.98 2.58 3.413(2) 143 no
C25 H25C O24 1_655 0.98 2.40 3.107(2) 129 no
C26 H26C O21T 3_565 0.98 2.51 3.403(2) 151 no

loop_
_geom_torsion_atom_site_label_1
_geom_torsion_atom_site_label_2
_geom_torsion_atom_site_label_3
_geom_torsion_atom_site_label_4
_geom_torsion
_geom_torsion_publ_flag
C25 O2 C2 C3 176.42(15) no
C25 O2 C2 C1 -2.5(2) no
C12 O24 C23 C22 90.78(18) no
C23 O24 C12 C13 -69.28(18) no
C23 O24 C12 C11 170.58(14) no
C26 O3 C3 C4 -4.0(2) no
C26 O3 C3 C2 176.89(16) no
C5 N9 C10 C11 158.84(16) no
C10 N9 C5 C6 -161.74(17) no
C8 N9 C5 C6 -6.89(19) no
C8 N9 C10 O25 -174.74(16) no
C5 N9 C8 C13 -109.79(15) no
C5 N9 C10 O25 -22.2(3) no
C10 N9 C5 C4 17.3(3) no
C8 N9 C5 C4 172.12(17) no
C8 N9 C10 C11 6.3(2) no
C10 N9 C8 C13 47.2(2) no
C5 N9 C8 C7 14.99(17) no
C10 N9 C8 C7 171.97(15) no
C18 N19 C20 C21 75.30(18) no
C20 N19 C16 C7 115.98(15) no
C16 N19 C20 C21 -47.48(19) no
C20 N19 C16 C15 -9.1(2) no
C18 N19 C16 C15 -134.37(15) no
C16 N19 C18 C17 -17.37(18) no
C20 N19 C18 C17 -143.35(15) no
C18 N19 C16 C7 -9.31(18) no
O11T C1T C2T O21T -16.1(2) yes
O12T C1T C2T C3T 39.8(2) yes
O12T C1T C2T O21T 164.62(17) yes
O11T C1T C2T C3T -140.97(17) yes
C1T C2T C3T C4T -173.82(15) yes
O21T C2T C3T O31T -63.5(2) yes
O21T C2T C3T C4T 59.5(2) yes
C1T C2T C3T O31T 63.1(2) yes
O31T C3T C4T O41T 4.4(2) yes
O31T C3T C4T O42T -175.57(18) yes
C2T C3T C4T O41T -117.85(18) yes
C2T C3T C4T O42T 62.2(2) yes
C6 C1 C2 C3 -0.9(3) no
C2 C1 C6 C7 -174.57(17) no
C6 C1 C2 O2 178.08(16) no
C2 C1 C6 C5 0.3(3) no
C1 C2 C3 O3 179.83(19) no
O2 C2 C3 O3 0.8(2) no
C1 C2 C3 C4 0.7(3) no
O2 C2 C3 C4 -178.32(16) no
C2 C3 C4 C5 0.0(3) no
O3 C3 C4 C5 -179.01(16) no
C3 C4 C5 C6 -0.6(3) no
C3 C4 C5 N9 -179.53(16) no
C4 C5 C6 C7 176.13(16) no
N9 C5 C6 C1 179.57(15) no
N9 C5 C6 C7 -4.8(2) no
C4 C5 C6 C1 0.5(3) no
C5 C6 C7 C17 -106.56(17) no
C1 C6 C7 C8 -171.21(18) no
C5 C6 C7 C16 137.68(16) no
C5 C6 C7 C8 13.53(19) no
C1 C6 C7 C17 68.7(2) no
C1 C6 C7 C16 -47.1(2) no
C17 C7 C16 N19 31.70(17) no
C6 C7 C8 C13 100.60(17) no
C6 C7 C16 C15 -85.03(19) no
C16 C7 C8 C13 -23.4(2) no
C17 C7 C8 C13 -138.81(16) no
C16 C7 C17 C18 -42.96(17) no
C6 C7 C8 N9 -16.64(17) no
C8 C7 C16 C15 32.4(2) no
C8 C7 C16 N19 -89.21(17) no
C8 C7 C17 C18 79.73(17) no
C6 C7 C17 C18 -165.83(15) no
C17 C7 C8 N9 103.94(16) no
C6 C7 C16 N19 153.38(14) no
C16 C7 C8 N9 -140.69(14) no
C17 C7 C16 C15 153.28(15) no
N9 C8 C13 C12 -72.35(17) no
C7 C8 C13 C14 39.2(2) no
C7 C8 C13 C12 171.12(15) no
N9 C8 C13 C14 155.71(14) no
N9 C10 C11 C12 -36.3(2) no
O25 C10 C11 C12 144.71(17) no
C10 C11 C12 O24 130.72(16) no
C10 C11 C12 C13 8.6(2) no
O24 C12 C13 C14 55.5(2) no
C11 C12 C13 C14 172.19(15) no
C11 C12 C13 C8 43.40(19) no
O24 C12 C13 C8 -73.32(18) no
C8 C13 C14 C15 -60.75(18) no
C8 C13 C14 C21 59.9(2) no
C12 C13 C14 C21 -66.0(2) no
C12 C13 C14 C15 173.29(15) no
C13 C14 C21 C22 58.8(2) no
C13 C14 C21 C20 -121.08(17) no
C21 C14 C15 C16 -55.56(19) no
C15 C14 C21 C22 177.55(17) no
C15 C14 C21 C20 -2.3(2) no
C13 C14 C15 C16 68.90(18) no
C14 C15 C16 N19 61.97(19) no
C14 C15 C16 C7 -56.4(2) no
C7 C17 C18 N19 37.31(17) no
N19 C20 C21 C22 -125.78(19) no
N19 C20 C21 C14 54.1(2) no
C20 C21 C22 C23 176.52(17) no
C14 C21 C22 C23 -3.3(3) no
C21 C22 C23 O24 -64.4(2) no

loop_
_cod_related_entry_id
_cod_related_entry_database
_cod_related_entry_code
1 ChemSpider 21180885
